data_7709978
loop_
_publ_author_name
'Wang, Zhen-Feng'
'Wei, Qiao-Chang'
'Li, Jin-Xian'
'Zhou, Zhen'
'Zhang, Shuhua'

_publ_section_title
;
 A new class of nickel(II) oxyquinoline-bipyridine complexes as potent
 anticancer agents induces apoptosis and autophagy in A549/DDP tumor cells
 through mitophagy pathways
;
_journal_name_full 'Dalton Transactions'
_journal_paper_doi 10.1039/D2DT00669C
_journal_year 2022
_chemical_formula_moiety 'C30 H24 N4 Ni O6'
_chemical_formula_sum 'C30 H24 N4 Ni O6'
_chemical_formula_weight 595.22
_space_group_crystal_system monoclinic
_space_group_IT_number 15
_space_group_name_Hall '-C 2yc'
_space_group_name_H-M_alt 'C 1 2/c 1'
_atom_sites_solution_hydrogens geom
_atom_sites_solution_primary direct
_atom_sites_solution_secondary difmap
_audit_creation_method SHELXL-97
_audit_update_record
;
2022-04-02 deposited with the CCDC.	2022-04-11 downloaded from the CCDC.
;
_cell_angle_alpha 90.00
_cell_angle_beta 90.266(5)
_cell_angle_gamma 90.00
_cell_formula_units_Z 8
_cell_length_a 18.9427(10)
_cell_length_b 9.0321(6)
_cell_length_c 31.3833(15)
_cell_measurement_reflns_used 3297
_cell_measurement_temperature 298(2)
_cell_measurement_theta_max 23.5230
_cell_measurement_theta_min 3.9250
_cell_volume 5369.4(5)
_computing_cell_refinement 'CrysAlisPro 1.171.39.46 (Rigaku OD, 2018)'
_computing_data_collection 'CrysAlisPro 1.171.39.46 (Rigaku OD, 2018)'
_computing_data_reduction 'CrysAlisPro 1.171.39.46 (Rigaku OD, 2018)'
_computing_molecular_graphics 'Olex2 (Dolomanov et al., 2009)'
_computing_publication_material 'Olex2 (Dolomanov et al., 2009)'
_computing_structure_refinement 'SHELXL-97 (Sheldrick, 1997)'
_computing_structure_solution 'SHELXS-97 (Sheldrick, 1990)'
_diffrn_ambient_temperature 298(2)
_diffrn_detector_area_resol_mean 16.0233
_diffrn_measured_fraction_theta_full 0.997
_diffrn_measured_fraction_theta_max 0.997
_diffrn_measurement_device_type 'SuperNova, Single source at offset/far, Eos'
_diffrn_measurement_method '\w scans'
_diffrn_radiation_monochromator graphite
_diffrn_radiation_source 'fine-focus sealed tube'
_diffrn_radiation_type MoK\a
_diffrn_radiation_wavelength 0.71073
_diffrn_reflns_av_R_equivalents 0.0673
_diffrn_reflns_av_sigmaI/netI 0.0752
_diffrn_reflns_limit_h_max 21
_diffrn_reflns_limit_h_min -22
_diffrn_reflns_limit_k_max 10
_diffrn_reflns_limit_k_min -8
_diffrn_reflns_limit_l_max 37
_diffrn_reflns_limit_l_min -36
_diffrn_reflns_number 15311
_diffrn_reflns_theta_full 25.01
_diffrn_reflns_theta_max 25.01
_diffrn_reflns_theta_min 3.38
_diffrn_standards_decay_% 0
_diffrn_standards_interval_count 0
_diffrn_standards_interval_time 0
_diffrn_standards_number 0
_exptl_absorpt_coefficient_mu 0.775
_exptl_absorpt_correction_T_max 0.918
_exptl_absorpt_correction_T_min 0.854
_exptl_absorpt_correction_type multi-scan
_exptl_absorpt_process_details
;
CrysAlisPro 1.171.39.46 (Rigaku Oxford Diffraction, 2018)
Empirical absorption correction using spherical harmonics,
 implemented in SCALE3 ABSPACK scaling algorithm.
;
_exptl_crystal_colour GREEN
_exptl_crystal_density_diffrn 1.473
_exptl_crystal_density_method 'not measured'
_exptl_crystal_description BLOCK
_exptl_crystal_F_000 2464
_exptl_crystal_size_max 0.22
_exptl_crystal_size_mid 0.17
_exptl_crystal_size_min 0.11
_refine_diff_density_max 0.608
_refine_diff_density_min -0.496
_refine_diff_density_rms 0.064
_refine_ls_extinction_coef 0.00015(11)
_refine_ls_extinction_expression Fc^*^=kFc[1+0.001xFc^2^\l^3^/sin(2\q)]^-1/4^
_refine_ls_extinction_method SHELXL
_refine_ls_goodness_of_fit_ref 1.001
_refine_ls_hydrogen_treatment constr
_refine_ls_matrix_type full
_refine_ls_number_parameters 375
_refine_ls_number_reflns 4732
_refine_ls_number_restraints 0
_refine_ls_restrained_S_all 1.001
_refine_ls_R_factor_all 0.0897
_refine_ls_R_factor_gt 0.0610
_refine_ls_shift/su_max 0.000
_refine_ls_shift/su_mean 0.000
_refine_ls_structure_factor_coef Fsqd
_refine_ls_weighting_details 'calc w=1/[\s^2^(Fo^2^)+(0.0673P)^2^+8.3557P] where P=(Fo^2^+2Fc^2^)/3'
_refine_ls_weighting_scheme calc
_refine_ls_wR_factor_gt 0.1393
_refine_ls_wR_factor_ref 0.1645
_reflns_number_gt 3377
_reflns_number_total 4732
_reflns_threshold_expression >2sigma(I)
_cod_data_source_file d2dt00669c2.cif
_cod_data_source_block ni6
_cod_depositor_comments
;
The following automatic conversions were performed:

data item '_refine_ls_hydrogen_treatment' value 'CONSTR' was changed
to 'constr' in accordance with the
/home/data/users/saulius/crontab/automatic-downloads/rss-feeds/RSC/lib/dictionaries/cif_core.dic
dictionary named 'cif_core.dic' version 2.4.2 last updated on
2011-04-26.

Automatic conversion script
Id: cif_fix_values 7556 2019-12-06 15:28:31Z antanas 
;
_cod_original_sg_symbol_H-M 'C 2/c '
_cod_database_code 7709978

loop_
_symmetry_equiv_pos_as_xyz
'x, y, z'
'-x, y, -z+1/2'
'x+1/2, y+1/2, z'
'-x+1/2, y+1/2, -z+1/2'
'-x, -y, -z'
'x, -y, z-1/2'
'-x+1/2, -y+1/2, -z'
'x+1/2, -y+1/2, z-1/2'

loop_
_atom_site_label
_atom_site_type_symbol
_atom_site_fract_x
_atom_site_fract_y
_atom_site_fract_z
_atom_site_U_iso_or_equiv
_atom_site_adp_type
_atom_site_occupancy
_atom_site_symmetry_multiplicity
_atom_site_calc_flag
_atom_site_refinement_flags
_atom_site_disorder_assembly
_atom_site_disorder_group
Ni1 Ni 0.27620(3) 0.65802(6) 0.117328(15) 0.0404(2) Uani 1 1 d . . .
O1 O 0.3621(2) 0.3370(5) -0.04972(11) 0.0885(15) Uani 1 1 d . . .
O2 O 0.01670(19) 0.6974(5) -0.00430(11) 0.0857(14) Uani 1 1 d . . .
O3 O 0.30093(17) 0.8810(3) 0.10843(9) 0.0464(8) Uani 1 1 d . . .
O4 O 0.3870(2) 0.4165(4) 0.16128(13) 0.0690(10) Uani 1 1 d . . .
H4 H 0.3451 0.4205 0.1548 0.103 Uiso 1 1 calc R . .
O5 O 0.26108(17) 0.4455(3) 0.14027(9) 0.0490(8) Uani 1 1 d . . .
O6 O 0.2106(2) 0.9576(4) 0.16518(11) 0.0615(10) Uani 1 1 d . . .
H6 H 0.2359 0.9372 0.1449 0.092 Uiso 1 1 calc R . .
N1 N 0.31222(19) 0.5699(4) 0.05913(10) 0.0448(9) Uani 1 1 d . . .
N2 N 0.18633(18) 0.6704(4) 0.07815(11) 0.0425(9) Uani 1 1 d . . .
N3 N 0.3759(2) 0.6625(4) 0.14493(11) 0.0441(9) Uani 1 1 d . . .
N4 N 0.2186(2) 0.7069(4) 0.17222(10) 0.0432(9) Uani 1 1 d . . .
C1 C 0.2241(2) 0.4441(5) 0.17667(13) 0.0467(11) Uani 1 1 d . . .
C2 C 0.2083(3) 0.3153(6) 0.19897(16) 0.0619(15) Uani 1 1 d . . .
H2 H 0.2229 0.2242 0.1884 0.074 Uiso 1 1 calc R . .
C3 C 0.1707(3) 0.3215(7) 0.23719(17) 0.0718(17) Uani 1 1 d . . .
H3 H 0.1621 0.2343 0.2520 0.086 Uiso 1 1 calc R . .
C4 C 0.1466(3) 0.4510(8) 0.25307(16) 0.0719(18) Uani 1 1 d . . .
H4A H 0.1206 0.4516 0.2781 0.086 Uiso 1 1 calc R . .
C5 C 0.1606(3) 0.5849(6) 0.23179(13) 0.0542(13) Uani 1 1 d . . .
C6 C 0.1375(3) 0.7260(7) 0.24556(15) 0.0652(16) Uani 1 1 d . . .
H6A H 0.1105 0.7342 0.2702 0.078 Uiso 1 1 calc R . .
C7 C 0.1542(3) 0.8485(7) 0.22329(16) 0.0626(15) Uani 1 1 d . . .
H7 H 0.1385 0.9409 0.2322 0.075 Uiso 1 1 calc R . .
C8 C 0.1955(2) 0.8350(6) 0.18653(14) 0.0479(11) Uani 1 1 d . . .
C9 C 0.2002(2) 0.5795(5) 0.19388(12) 0.0428(11) Uani 1 1 d . . .
C10 C 0.3631(3) 0.9160(5) 0.12592(13) 0.0448(11) Uani 1 1 d . . .
C11 C 0.3898(3) 1.0581(6) 0.12756(16) 0.0608(14) Uani 1 1 d . . .
H11 H 0.3628 1.1356 0.1168 0.073 Uiso 1 1 calc R . .
C12 C 0.4562(3) 1.0889(7) 0.14495(19) 0.0737(17) Uani 1 1 d . . .
H12 H 0.4725 1.1861 0.1454 0.088 Uiso 1 1 calc R . .
C13 C 0.4977(3) 0.9793(8) 0.16128(18) 0.0751(17) Uani 1 1 d . . .
H13 H 0.5422 1.0015 0.1721 0.090 Uiso 1 1 calc R . .
C14 C 0.4727(3) 0.8306(7) 0.16165(16) 0.0618(14) Uani 1 1 d . . .
C15 C 0.5107(3) 0.7097(8) 0.1782(2) 0.0816(19) Uani 1 1 d . . .
H15 H 0.5560 0.7237 0.1891 0.098 Uiso 1 1 calc R . .
C16 C 0.4813(3) 0.5723(8) 0.17824(19) 0.0773(18) Uani 1 1 d . . .
H16 H 0.5062 0.4925 0.1895 0.093 Uiso 1 1 calc R . .
C17 C 0.4138(3) 0.5512(6) 0.16142(15) 0.0557(13) Uani 1 1 d . . .
C18 C 0.4054(2) 0.8012(5) 0.14465(13) 0.0439(11) Uani 1 1 d . . .
C19 C 0.3749(3) 0.5081(7) 0.05276(15) 0.0655(16) Uani 1 1 d . . .
H19 H 0.4091 0.5177 0.0739 0.079 Uiso 1 1 calc R . .
C20 C 0.3919(3) 0.4310(7) 0.01667(16) 0.081(2) Uani 1 1 d . . .
H20 H 0.4366 0.3894 0.0137 0.097 Uiso 1 1 calc R . .
C21 C 0.3423(3) 0.4154(6) -0.01529(15) 0.0619(15) Uani 1 1 d . . .
C22 C 0.3118(3) 0.3013(7) -0.08175(16) 0.0788(19) Uani 1 1 d . . .
H22A H 0.3348 0.2509 -0.1047 0.118 Uiso 1 1 calc R . .
H22B H 0.2904 0.3906 -0.0923 0.118 Uiso 1 1 calc R . .
H22C H 0.2760 0.2384 -0.0699 0.118 Uiso 1 1 calc R . .
C23 C 0.2768(2) 0.4817(5) -0.00985(13) 0.0468(11) Uani 1 1 d . . .
H23 H 0.2427 0.4772 -0.0312 0.056 Uiso 1 1 calc R . .
C24 C 0.2632(2) 0.5546(5) 0.02806(13) 0.0407(10) Uani 1 1 d . . .
C25 C 0.1935(2) 0.6215(5) 0.03774(12) 0.0388(10) Uani 1 1 d . . .
C26 C 0.1391(2) 0.6286(5) 0.00814(13) 0.0475(12) Uani 1 1 d . . .
H26 H 0.1457 0.5951 -0.0196 0.057 Uiso 1 1 calc R . .
C27 C 0.0748(3) 0.6862(7) 0.02057(14) 0.0603(15) Uani 1 1 d . . .
C28 C 0.0208(3) 0.6479(8) -0.04761(16) 0.091(2) Uani 1 1 d . . .
H28A H 0.0533 0.7092 -0.0630 0.137 Uiso 1 1 calc R . .
H28B H -0.0251 0.6543 -0.0606 0.137 Uiso 1 1 calc R . .
H28C H 0.0368 0.5471 -0.0482 0.137 Uiso 1 1 calc R . .
C29 C 0.0684(3) 0.7395(7) 0.06156(15) 0.0707(18) Uani 1 1 d . . .
H29 H 0.0262 0.7816 0.0706 0.085 Uiso 1 1 calc R . .
C30 C 0.1243(3) 0.7299(6) 0.08863(14) 0.0603(15) Uani 1 1 d . . .
H30 H 0.1191 0.7668 0.1161 0.072 Uiso 1 1 calc R . .

loop_
_atom_site_aniso_label
_atom_site_aniso_U_11
_atom_site_aniso_U_22
_atom_site_aniso_U_33
_atom_site_aniso_U_23
_atom_site_aniso_U_13
_atom_site_aniso_U_12
Ni1 0.0507(4) 0.0355(4) 0.0348(3) -0.0024(2) -0.0042(2) 0.0045(3)
O1 0.082(3) 0.122(4) 0.062(2) -0.049(2) -0.022(2) 0.051(3)
O2 0.058(2) 0.150(4) 0.049(2) -0.032(2) -0.0141(17) 0.045(2)
O3 0.0544(19) 0.0378(19) 0.0469(17) 0.0054(14) -0.0050(14) 0.0026(15)
O4 0.073(3) 0.043(2) 0.090(3) 0.011(2) -0.018(2) 0.0099(19)
O5 0.061(2) 0.0349(19) 0.0510(18) -0.0042(14) 0.0016(15) -0.0001(15)
O6 0.085(3) 0.034(2) 0.065(2) -0.0064(17) 0.0082(18) 0.0115(18)
N1 0.048(2) 0.048(3) 0.0384(19) -0.0084(17) -0.0069(17) 0.0105(18)
N2 0.044(2) 0.047(2) 0.0366(19) -0.0046(17) -0.0018(16) 0.0064(18)
N3 0.053(2) 0.039(2) 0.040(2) -0.0037(17) -0.0086(17) 0.0019(19)
N4 0.058(2) 0.041(2) 0.0306(18) -0.0045(17) -0.0073(16) 0.0025(19)
C1 0.052(3) 0.046(3) 0.042(2) 0.001(2) -0.017(2) -0.009(2)
C2 0.080(4) 0.042(3) 0.064(3) 0.009(2) -0.024(3) -0.015(3)
C3 0.089(4) 0.072(5) 0.054(3) 0.024(3) -0.018(3) -0.030(4)
C4 0.080(4) 0.094(5) 0.042(3) 0.007(3) -0.003(3) -0.032(4)
C5 0.055(3) 0.073(4) 0.034(2) 0.000(2) -0.011(2) -0.016(3)
C6 0.060(3) 0.095(5) 0.042(3) -0.018(3) 0.004(2) -0.003(3)
C7 0.067(3) 0.068(4) 0.053(3) -0.021(3) 0.002(3) 0.005(3)
C8 0.054(3) 0.046(3) 0.043(2) -0.010(2) -0.004(2) 0.007(2)
C9 0.051(3) 0.044(3) 0.034(2) -0.002(2) -0.0094(19) -0.008(2)
C10 0.055(3) 0.042(3) 0.038(2) -0.002(2) 0.011(2) -0.003(2)
C11 0.078(4) 0.040(3) 0.064(3) -0.002(2) 0.019(3) -0.008(3)
C12 0.075(4) 0.055(4) 0.092(4) -0.021(3) 0.025(3) -0.022(3)
C13 0.061(4) 0.076(5) 0.088(4) -0.026(4) 0.005(3) -0.017(3)
C14 0.058(3) 0.071(4) 0.057(3) -0.017(3) 0.000(2) -0.008(3)
C15 0.055(4) 0.098(5) 0.092(4) -0.014(4) -0.029(3) 0.010(4)
C16 0.062(4) 0.074(5) 0.096(4) 0.000(4) -0.036(3) 0.018(3)
C17 0.060(3) 0.054(4) 0.053(3) 0.003(3) -0.008(2) 0.009(3)
C18 0.049(3) 0.046(3) 0.037(2) -0.008(2) 0.001(2) -0.004(2)
C19 0.058(3) 0.086(4) 0.053(3) -0.017(3) -0.018(2) 0.028(3)
C20 0.059(3) 0.120(6) 0.062(3) -0.035(3) -0.018(3) 0.051(4)
C21 0.062(3) 0.075(4) 0.049(3) -0.019(3) -0.009(2) 0.028(3)
C22 0.101(5) 0.081(5) 0.054(3) -0.032(3) -0.022(3) 0.032(4)
C23 0.052(3) 0.046(3) 0.042(2) -0.006(2) -0.009(2) 0.011(2)
C24 0.050(3) 0.035(3) 0.038(2) 0.0025(19) -0.0044(19) 0.003(2)
C25 0.043(2) 0.037(3) 0.036(2) -0.0005(19) -0.0005(19) 0.0019(19)
C26 0.055(3) 0.051(3) 0.036(2) -0.009(2) -0.006(2) 0.016(2)
C27 0.048(3) 0.093(5) 0.040(3) -0.012(3) -0.005(2) 0.020(3)
C28 0.070(4) 0.157(7) 0.048(3) -0.030(4) -0.021(3) 0.040(4)
C29 0.048(3) 0.116(5) 0.049(3) -0.014(3) -0.003(2) 0.036(3)
C30 0.063(3) 0.078(4) 0.040(3) -0.015(3) 0.001(2) 0.023(3)

loop_
_atom_type_symbol
_atom_type_description
_atom_type_scat_dispersion_real
_atom_type_scat_dispersion_imag
_atom_type_scat_source
C C 0.0033 0.0016 'International Tables Vol C Tables 4.2.6.8 and 6.1.1.4'
H H 0.0000 0.0000 'International Tables Vol C Tables 4.2.6.8 and 6.1.1.4'
N N 0.0061 0.0033 'International Tables Vol C Tables 4.2.6.8 and 6.1.1.4'
Ni Ni 0.3393 1.1124 'International Tables Vol C Tables 4.2.6.8 and 6.1.1.4'
O O 0.0106 0.0060 'International Tables Vol C Tables 4.2.6.8 and 6.1.1.4'

loop_
_geom_angle_atom_site_label_1
_geom_angle_atom_site_label_2
_geom_angle_atom_site_label_3
_geom_angle
_geom_angle_site_symmetry_1
_geom_angle_site_symmetry_3
_geom_angle_publ_flag
O5 Ni1 N3 90.00(14) . . ?
O5 Ni1 O3 166.61(12) . . ?
N3 Ni1 O3 80.37(14) . . ?
O5 Ni1 N4 80.55(13) . . ?
N3 Ni1 N4 97.43(14) . . ?
O3 Ni1 N4 91.42(14) . . ?
O5 Ni1 N2 98.05(14) . . ?
N3 Ni1 N2 168.01(14) . . ?
O3 Ni1 N2 92.98(13) . . ?
N4 Ni1 N2 92.68(13) . . ?
O5 Ni1 N1 89.83(14) . . ?
N3 Ni1 N1 94.09(14) . . ?
O3 Ni1 N1 100.06(14) . . ?
N4 Ni1 N1 164.95(15) . . ?
N2 Ni1 N1 77.15(13) . . ?
C21 O1 C22 119.9(4) . . ?
C27 O2 C28 118.5(4) . . ?
C10 O3 Ni1 111.8(3) . . ?
C17 O4 H4 109.5 . . ?
C1 O5 Ni1 112.2(3) . . ?
C8 O6 H6 109.5 . . ?
C19 N1 C24 117.4(4) . . ?
C19 N1 Ni1 125.6(3) . . ?
C24 N1 Ni1 116.1(3) . . ?
C30 N2 C25 117.1(4) . . ?
C30 N2 Ni1 126.2(3) . . ?
C25 N2 Ni1 116.6(3) . . ?
C17 N3 C18 118.1(4) . . ?
C17 N3 Ni1 129.3(3) . . ?
C18 N3 Ni1 112.7(3) . . ?
C8 N4 C9 118.6(4) . . ?
C8 N4 Ni1 130.0(3) . . ?
C9 N4 Ni1 111.3(3) . . ?
O5 C1 C2 123.4(5) . . ?
O5 C1 C9 119.1(4) . . ?
C2 C1 C9 117.5(4) . . ?
C1 C2 C3 120.6(5) . . ?
C1 C2 H2 119.7 . . ?
C3 C2 H2 119.7 . . ?
C4 C3 C2 121.7(5) . . ?
C4 C3 H3 119.2 . . ?
C2 C3 H3 119.2 . . ?
C3 C4 C5 120.2(5) . . ?
C3 C4 H4A 119.9 . . ?
C5 C4 H4A 119.9 . . ?
C4 C5 C9 118.2(5) . . ?
C4 C5 C6 124.7(5) . . ?
C9 C5 C6 117.1(5) . . ?
C7 C6 C5 120.4(4) . . ?
C7 C6 H6A 119.8 . . ?
C5 C6 H6A 119.8 . . ?
C6 C7 C8 119.3(5) . . ?
C6 C7 H7 120.4 . . ?
C8 C7 H7 120.4 . . ?
N4 C8 O6 119.3(4) . . ?
N4 C8 C7 123.0(5) . . ?
O6 C8 C7 117.8(5) . . ?
N4 C9 C5 121.5(4) . . ?
N4 C9 C1 116.8(4) . . ?
C5 C9 C1 121.7(4) . . ?
O3 C10 C11 123.9(5) . . ?
O3 C10 C18 119.2(4) . . ?
C11 C10 C18 116.9(5) . . ?
C10 C11 C12 122.0(6) . . ?
C10 C11 H11 119.0 . . ?
C12 C11 H11 119.0 . . ?
C13 C12 C11 121.2(6) . . ?
C13 C12 H12 119.4 . . ?
C11 C12 H12 119.4 . . ?
C12 C13 C14 119.9(6) . . ?
C12 C13 H13 120.1 . . ?
C14 C13 H13 120.1 . . ?
C18 C14 C15 117.1(5) . . ?
C18 C14 C13 118.4(6) . . ?
C15 C14 C13 124.5(6) . . ?
C16 C15 C14 120.0(5) . . ?
C16 C15 H15 120.0 . . ?
C14 C15 H15 120.0 . . ?
C15 C16 C17 119.9(6) . . ?
C15 C16 H16 120.0 . . ?
C17 C16 H16 120.0 . . ?
O4 C17 N3 119.1(5) . . ?
O4 C17 C16 118.7(5) . . ?
N3 C17 C16 122.2(5) . . ?
N3 C18 C14 122.6(5) . . ?
N3 C18 C10 115.8(4) . . ?
C14 C18 C10 121.5(5) . . ?
N1 C19 C20 123.5(4) . . ?
N1 C19 H19 118.3 . . ?
C20 C19 H19 118.3 . . ?
C19 C20 C21 119.5(5) . . ?
C19 C20 H20 120.3 . . ?
C21 C20 H20 120.3 . . ?
O1 C21 C20 116.5(4) . . ?
O1 C21 C23 125.3(4) . . ?
C20 C21 C23 118.2(4) . . ?
O1 C22 H22A 109.5 . . ?
O1 C22 H22B 109.5 . . ?
H22A C22 H22B 109.5 . . ?
O1 C22 H22C 109.5 . . ?
H22A C22 H22C 109.5 . . ?
H22B C22 H22C 109.5 . . ?
C24 C23 C21 118.7(4) . . ?
C24 C23 H23 120.7 . . ?
C21 C23 H23 120.7 . . ?
N1 C24 C23 122.6(4) . . ?
N1 C24 C25 114.8(4) . . ?
C23 C24 C25 122.6(4) . . ?
N2 C25 C26 122.4(4) . . ?
N2 C25 C24 114.8(4) . . ?
C26 C25 C24 122.8(4) . . ?
C27 C26 C25 118.8(4) . . ?
C27 C26 H26 120.6 . . ?
C25 C26 H26 120.6 . . ?
O2 C27 C29 116.0(4) . . ?
O2 C27 C26 125.6(4) . . ?
C29 C27 C26 118.4(4) . . ?
O2 C28 H28A 109.5 . . ?
O2 C28 H28B 109.5 . . ?
H28A C28 H28B 109.5 . . ?
O2 C28 H28C 109.5 . . ?
H28A C28 H28C 109.5 . . ?
H28B C28 H28C 109.5 . . ?
C30 C29 C27 119.3(4) . . ?
C30 C29 H29 120.4 . . ?
C27 C29 H29 120.4 . . ?
N2 C30 C29 123.9(4) . . ?
N2 C30 H30 118.1 . . ?
C29 C30 H30 118.1 . . ?

loop_
_geom_bond_atom_site_label_1
_geom_bond_atom_site_label_2
_geom_bond_distance
_geom_bond_site_symmetry_2
_geom_bond_publ_flag
Ni1 O5 2.071(3) . ?
Ni1 N3 2.075(4) . ?
Ni1 O3 2.086(3) . ?
Ni1 N4 2.090(3) . ?
Ni1 N2 2.098(3) . ?
Ni1 N1 2.109(3) . ?
O1 C21 1.346(5) . ?
O1 C22 1.420(6) . ?
O2 C27 1.350(6) . ?
O2 C28 1.433(6) . ?
O3 C10 1.334(5) . ?
O4 C17 1.318(6) . ?
O4 H4 0.8200 . ?
O5 C1 1.343(5) . ?
O6 C8 1.326(6) . ?
O6 H6 0.8200 . ?
N1 C19 1.329(6) . ?
N1 C24 1.350(5) . ?
N2 C30 1.335(6) . ?
N2 C25 1.351(5) . ?
N3 C17 1.338(6) . ?
N3 C18 1.372(6) . ?
N4 C8 1.317(6) . ?
N4 C9 1.382(6) . ?
C1 C2 1.391(6) . ?
C1 C9 1.412(6) . ?
C2 C3 1.399(8) . ?
C2 H2 0.9300 . ?
C3 C4 1.352(8) . ?
C3 H3 0.9300 . ?
C4 C5 1.408(7) . ?
C4 H4A 0.9300 . ?
C5 C9 1.410(6) . ?
C5 C6 1.416(8) . ?
C6 C7 1.347(8) . ?
C6 H6A 0.9300 . ?
C7 C8 1.402(7) . ?
C7 H7 0.9300 . ?
C10 C11 1.381(6) . ?
C10 C18 1.435(6) . ?
C11 C12 1.397(8) . ?
C11 H11 0.9300 . ?
C12 C13 1.362(8) . ?
C12 H12 0.9300 . ?
C13 C14 1.423(8) . ?
C13 H13 0.9300 . ?
C14 C18 1.406(7) . ?
C14 C15 1.406(8) . ?
C15 C16 1.361(9) . ?
C15 H15 0.9300 . ?
C16 C17 1.393(7) . ?
C16 H16 0.9300 . ?
C19 C20 1.369(6) . ?
C19 H19 0.9300 . ?
C20 C21 1.378(7) . ?
C20 H20 0.9300 . ?
C21 C23 1.389(6) . ?
C22 H22A 0.9600 . ?
C22 H22B 0.9600 . ?
C22 H22C 0.9600 . ?
C23 C24 1.385(6) . ?
C23 H23 0.9300 . ?
C24 C25 1.485(6) . ?
C25 C26 1.386(6) . ?
C26 C27 1.383(6) . ?
C26 H26 0.9300 . ?
C27 C29 1.380(6) . ?
C28 H28A 0.9600 . ?
C28 H28B 0.9600 . ?
C28 H28C 0.9600 . ?
C29 C30 1.358(7) . ?
C29 H29 0.9300 . ?
C30 H30 0.9300 . ?

loop_
_geom_hbond_atom_site_label_D
_geom_hbond_atom_site_label_H
_geom_hbond_atom_site_label_A
_geom_hbond_distance_DH
_geom_hbond_distance_HA
_geom_hbond_distance_DA
_geom_hbond_angle_DHA
_geom_hbond_site_symmetry_A
O4 H4 O5 0.82 1.67 2.486(5) 174.5 .
O6 H6 O3 0.82 1.76 2.571(4) 169.5 .
